data_1549366
loop_
_publ_author_name
'Uno, W.'
'Fujii, K.'
'Niwa, E.'
'Torii, S.'
'Miao, P.'
'Kamiyama, T.'
'Yashima, M.'

_publ_section_title
;
 Experimental visualization of oxide-ion diffusion paths in
 pyrochlore-type Yb2Ti2O7
;
_journal_name_full 'Journal of the Ceramic Society of Japan'
_journal_page_first 341
_journal_page_last 345
_journal_volume 126
_journal_year 2018
_chemical_formula_sum 'O7 Ti2 Yb2'
_chemical_name_common Yb2Ti2O7
_space_group_IT_number 227
_space_group_name_H-M_alt 'F d -3 m'
_symmetry_space_group_name_Hall '-F 4vw 2vw 3'
_symmetry_space_group_name_H-M 'F d -3 m :2'
_cell_angle_alpha 90
_cell_angle_beta 90
_cell_angle_gamma 90
_cell_formula_units_Z 8
_cell_length_a 10.034410(4)
_cell_length_b 10.034410(4)
_cell_length_c 10.034410(4)
_cell_volume 1010.3586(7)
_diffrn_ambient_temperature 293
_cod_data_source_file Yb2Ti2O7-RT.cif
_cod_data_source_block Yb2Ti2O7
_cod_original_formula_sum 'Yb2 Ti2 O7'
_cod_database_code 1549366

loop_
_space_group_symop_operation_xyz
'x, y, z'
'-x, -y, -z'
'-x+3/4, -y+1/4, z+1/2'
'x+1/4, y+3/4, -z+1/2'
'-x+1/4, y+1/2, -z+3/4'
'x+3/4, -y+1/2, z+1/4'
'x+1/2, -y+3/4, -z+1/4'
'-x+1/2, y+1/4, z+3/4'
'z, x, y'
'-z, -x, -y'
'z+1/2, -x+3/4, -y+1/4'
'-z+1/2, x+1/4, y+3/4'
'-z+3/4, -x+1/4, y+1/2'
'z+1/4, x+3/4, -y+1/2'
'-z+1/4, x+1/2, -y+3/4'
'z+3/4, -x+1/2, y+1/4'
'y, z, x'
'-y, -z, -x'
'-y+1/4, z+1/2, -x+3/4'
'y+3/4, -z+1/2, x+1/4'
'y+1/2, -z+3/4, -x+1/4'
'-y+1/2, z+1/4, x+3/4'
'-y+3/4, -z+1/4, x+1/2'
'y+1/4, z+3/4, -x+1/2'
'y+3/4, x+1/4, -z+1/2'
'-y+1/4, -x+3/4, z+1/2'
'-y, -x, -z'
'y, x, z'
'y+1/4, -x+1/2, z+3/4'
'-y+3/4, x+1/2, -z+1/4'
'-y+1/2, x+3/4, z+1/4'
'y+1/2, -x+1/4, -z+3/4'
'x+3/4, z+1/4, -y+1/2'
'-x+1/4, -z+3/4, y+1/2'
'-x+1/2, z+3/4, y+1/4'
'x+1/2, -z+1/4, -y+3/4'
'-x, -z, -y'
'x, z, y'
'x+1/4, -z+1/2, y+3/4'
'-x+3/4, z+1/2, -y+1/4'
'z+3/4, y+1/4, -x+1/2'
'-z+1/4, -y+3/4, x+1/2'
'z+1/4, -y+1/2, x+3/4'
'-z+3/4, y+1/2, -x+1/4'
'-z+1/2, y+3/4, x+1/4'
'z+1/2, -y+1/4, -x+3/4'
'-z, -y, -x'
'z, y, x'
'x, y+1/2, z+1/2'
'-x, -y+1/2, -z+1/2'
'-x+3/4, -y+3/4, z'
'x+1/4, y+1/4, -z'
'-x+1/4, y, -z+1/4'
'x+3/4, -y, z+3/4'
'x+1/2, -y+1/4, -z+3/4'
'-x+1/2, y+3/4, z+1/4'
'z, x+1/2, y+1/2'
'-z, -x+1/2, -y+1/2'
'z+1/2, -x+1/4, -y+3/4'
'-z+1/2, x+3/4, y+1/4'
'-z+3/4, -x+3/4, y'
'z+1/4, x+1/4, -y'
'-z+1/4, x, -y+1/4'
'z+3/4, -x, y+3/4'
'y, z+1/2, x+1/2'
'-y, -z+1/2, -x+1/2'
'-y+1/4, z, -x+1/4'
'y+3/4, -z, x+3/4'
'y+1/2, -z+1/4, -x+3/4'
'-y+1/2, z+3/4, x+1/4'
'-y+3/4, -z+3/4, x'
'y+1/4, z+1/4, -x'
'y+3/4, x+3/4, -z'
'-y+1/4, -x+1/4, z'
'-y, -x+1/2, -z+1/2'
'y, x+1/2, z+1/2'
'y+1/4, -x, z+1/4'
'-y+3/4, x, -z+3/4'
'-y+1/2, x+1/4, z+3/4'
'y+1/2, -x+3/4, -z+1/4'
'x+3/4, z+3/4, -y'
'-x+1/4, -z+1/4, y'
'-x+1/2, z+1/4, y+3/4'
'x+1/2, -z+3/4, -y+1/4'
'-x, -z+1/2, -y+1/2'
'x, z+1/2, y+1/2'
'x+1/4, -z, y+1/4'
'-x+3/4, z, -y+3/4'
'z+3/4, y+3/4, -x'
'-z+1/4, -y+1/4, x'
'z+1/4, -y, x+1/4'
'-z+3/4, y, -x+3/4'
'-z+1/2, y+1/4, x+3/4'
'z+1/2, -y+3/4, -x+1/4'
'-z, -y+1/2, -x+1/2'
'z, y+1/2, x+1/2'
'x+1/2, y, z+1/2'
'-x+1/2, -y, -z+1/2'
'-x+1/4, -y+1/4, z'
'x+3/4, y+3/4, -z'
'-x+3/4, y+1/2, -z+1/4'
'x+1/4, -y+1/2, z+3/4'
'x, -y+3/4, -z+3/4'
'-x, y+1/4, z+1/4'
'z+1/2, x, y+1/2'
'-z+1/2, -x, -y+1/2'
'z, -x+3/4, -y+3/4'
'-z, x+1/4, y+1/4'
'-z+1/4, -x+1/4, y'
'z+3/4, x+3/4, -y'
'-z+3/4, x+1/2, -y+1/4'
'z+1/4, -x+1/2, y+3/4'
'y+1/2, z, x+1/2'
'-y+1/2, -z, -x+1/2'
'-y+3/4, z+1/2, -x+1/4'
'y+1/4, -z+1/2, x+3/4'
'y, -z+3/4, -x+3/4'
'-y, z+1/4, x+1/4'
'-y+1/4, -z+1/4, x'
'y+3/4, z+3/4, -x'
'y+1/4, x+1/4, -z'
'-y+3/4, -x+3/4, z'
'-y+1/2, -x, -z+1/2'
'y+1/2, x, z+1/2'
'y+3/4, -x+1/2, z+1/4'
'-y+1/4, x+1/2, -z+3/4'
'-y, x+3/4, z+3/4'
'y, -x+1/4, -z+1/4'
'x+1/4, z+1/4, -y'
'-x+3/4, -z+3/4, y'
'-x, z+3/4, y+3/4'
'x, -z+1/4, -y+1/4'
'-x+1/2, -z, -y+1/2'
'x+1/2, z, y+1/2'
'x+3/4, -z+1/2, y+1/4'
'-x+1/4, z+1/2, -y+3/4'
'z+1/4, y+1/4, -x'
'-z+3/4, -y+3/4, x'
'z+3/4, -y+1/2, x+1/4'
'-z+1/4, y+1/2, -x+3/4'
'-z, y+3/4, x+3/4'
'z, -y+1/4, -x+1/4'
'-z+1/2, -y, -x+1/2'
'z+1/2, y, x+1/2'
'x+1/2, y+1/2, z'
'-x+1/2, -y+1/2, -z'
'-x+1/4, -y+3/4, z+1/2'
'x+3/4, y+1/4, -z+1/2'
'-x+3/4, y, -z+3/4'
'x+1/4, -y, z+1/4'
'x, -y+1/4, -z+1/4'
'-x, y+3/4, z+3/4'
'z+1/2, x+1/2, y'
'-z+1/2, -x+1/2, -y'
'z, -x+1/4, -y+1/4'
'-z, x+3/4, y+3/4'
'-z+1/4, -x+3/4, y+1/2'
'z+3/4, x+1/4, -y+1/2'
'-z+3/4, x, -y+3/4'
'z+1/4, -x, y+1/4'
'y+1/2, z+1/2, x'
'-y+1/2, -z+1/2, -x'
'-y+3/4, z, -x+3/4'
'y+1/4, -z, x+1/4'
'y, -z+1/4, -x+1/4'
'-y, z+3/4, x+3/4'
'-y+1/4, -z+3/4, x+1/2'
'y+3/4, z+1/4, -x+1/2'
'y+1/4, x+3/4, -z+1/2'
'-y+3/4, -x+1/4, z+1/2'
'-y+1/2, -x+1/2, -z'
'y+1/2, x+1/2, z'
'y+3/4, -x, z+3/4'
'-y+1/4, x, -z+1/4'
'-y, x+1/4, z+1/4'
'y, -x+3/4, -z+3/4'
'x+1/4, z+3/4, -y+1/2'
'-x+3/4, -z+1/4, y+1/2'
'-x, z+1/4, y+1/4'
'x, -z+3/4, -y+3/4'
'-x+1/2, -z+1/2, -y'
'x+1/2, z+1/2, y'
'x+3/4, -z, y+3/4'
'-x+1/4, z, -y+1/4'
'z+1/4, y+3/4, -x+1/2'
'-z+3/4, -y+1/4, x+1/2'
'z+3/4, -y, x+3/4'
'-z+1/4, y, -x+1/4'
'-z, y+1/4, x+1/4'
'z, -y+3/4, -x+3/4'
'-z+1/2, -y+1/2, -x'
'z+1/2, y+1/2, x'

loop_
_atom_site_label
_atom_site_occupancy
_atom_site_fract_x
_atom_site_fract_y
_atom_site_fract_z
_atom_site_adp_type
_atom_site_U_iso_or_equiv
_atom_site_type_symbol
Yb 1.0 0.000000 0.000000 0.000000 Uiso 0.00782(6) Yb
Ti 1.0 0.500000 0.500000 0.500000 Uiso 0.00471(14) Ti
O1 1.0 0.125000 0.125000 0.125000 Uiso 0.00502(13) O
O2 1.0 0.41898(3) 0.125000 0.125000 Uiso 0.00658(6) O

loop_
_atom_site_aniso_label
_atom_site_aniso_U_11
_atom_site_aniso_U_22
_atom_site_aniso_U_33
_atom_site_aniso_U_12
_atom_site_aniso_U_13
_atom_site_aniso_U_23
Yb 0.00782(6) 0.00782(6) 0.00782(6) -0.00232(7) -0.00232(7) -0.00232(7)
Ti 0.00471(14) 0.00471(14) 0.00471(14) 0.0004(2) 0.0004(2) 0.0004(2)
O1 0.00000 0.00000 0.00000 0.00000 0.00000 0.00000
O2 0.00804(15) 0.00585(10) 0.00585(10) 0.00000 0.00000 -0.00310(13)
